data_4515775
loop_
_publ_author_name
'Hota, Pradip Kumar'
'Sau, Samaresh Chandra'
'Mandal, Swadhin K.'

_publ_section_title
;
 Metal-Free Catalytic Formylation of Amides Using CO2 under Ambient
 Conditions
;
_journal_issue 12
_journal_name_full 'ACS Catalysis'
_journal_page_first 11999
_journal_paper_doi 10.1021/acscatal.8b04023
_journal_volume 8
_journal_year 2018
_chemical_formula_moiety 'C8 H7 N O2'
_chemical_formula_sum 'C8 H7 N O2'
_chemical_formula_weight 149.15
_space_group_crystal_system monoclinic
_space_group_IT_number 14
_space_group_name_Hall '-P 2ybc'
_space_group_name_H-M_alt 'P 1 21/c 1'
_atom_sites_solution_hydrogens geom
_atom_sites_solution_primary direct
_atom_sites_solution_secondary difmap
_audit_creation_date 2016-08-10
_audit_creation_method
;
Olex2 1.2
(compiled 2016.02.19 svn.r3266 for OlexSys, GUI svn.r5155)
;
_cell_angle_alpha 90.00
_cell_angle_beta 110.064(4)
_cell_angle_gamma 90.00
_cell_formula_units_Z 4
_cell_length_a 11.6456(7)
_cell_length_b 5.1414(3)
_cell_length_c 13.0095(7)
_cell_measurement_reflns_used 2601
_cell_measurement_temperature 296(2)
_cell_measurement_theta_max 22.291
_cell_measurement_theta_min 3.213
_cell_volume 731.67(8)
_computing_cell_refinement 'SAINT v8.34A (Bruker, 2013)'
_computing_data_reduction 'SAINT v8.34A (Bruker, 2013)'
_computing_molecular_graphics 'Olex2 (Dolomanov et al., 2009)'
_computing_publication_material 'Olex2 (Dolomanov et al., 2009)'
_computing_structure_refinement 'ShelXL (Sheldrick, 2015)'
_computing_structure_solution 'SHELXS-97 (Sheldrick, 1990)'
_diffrn_ambient_temperature 296.15
_diffrn_measured_fraction_theta_full 0.998
_diffrn_measured_fraction_theta_max 0.998
_diffrn_measurement_device_type 'Bruker APEX-II CCD'
_diffrn_measurement_method '\f and \w scans'
_diffrn_radiation_monochromator graphite
_diffrn_radiation_type MoK\a
_diffrn_radiation_wavelength 0.71073
_diffrn_reflns_av_R_equivalents 0.1093
_diffrn_reflns_av_unetI/netI 0.0525
_diffrn_reflns_limit_h_max 15
_diffrn_reflns_limit_h_min -15
_diffrn_reflns_limit_k_max 6
_diffrn_reflns_limit_k_min -6
_diffrn_reflns_limit_l_max 17
_diffrn_reflns_limit_l_min -17
_diffrn_reflns_number 12306
_diffrn_reflns_theta_full 27.82
_diffrn_reflns_theta_max 27.82
_diffrn_reflns_theta_min 1.86
_diffrn_source 'fine-focus sealed tube'
_diffrn_standards_number 0
_exptl_absorpt_coefficient_mu 0.099
_exptl_absorpt_correction_type none
_exptl_crystal_density_diffrn 1.354
_exptl_crystal_density_method 'not measured'
_exptl_crystal_F_000 312
_refine_diff_density_max 0.141
_refine_diff_density_min -0.181
_refine_diff_density_rms 0.041
_refine_ls_extinction_method none
_refine_ls_goodness_of_fit_ref 0.897
_refine_ls_hydrogen_treatment mixed
_refine_ls_matrix_type full
_refine_ls_number_parameters 104
_refine_ls_number_reflns 1734
_refine_ls_number_restraints 0
_refine_ls_restrained_S_all 0.897
_refine_ls_R_factor_all 0.0775
_refine_ls_R_factor_gt 0.0450
_refine_ls_shift/su_max 0.000
_refine_ls_shift/su_mean 0.000
_refine_ls_structure_factor_coef Fsqd
_refine_ls_weighting_details 'calc w=1/[\s^2^(Fo^2^)+(0.0729P)^2^+0.0000P] where P=(Fo^2^+2Fc^2^)/3'
_refine_ls_weighting_scheme calc
_refine_ls_wR_factor_gt 0.1169
_refine_ls_wR_factor_ref 0.1319
_reflns_number_gt 967
_reflns_number_total 1734
_reflns_threshold_expression >2sigma(I)
_cod_data_source_file cs8b04023_si_002.cif
_cod_data_source_block pkh_1
_cod_original_cell_volume 731.67(7)
_cod_database_code 4515775
_olex2_refinement_description
;
1. Fixed Uiso
 At 1.2 times of:
  All C(H) groups
2.a Aromatic/amide H refined with riding coordinates:
 C0AA(H0AA), C2(H2), C3(H3), C1(H1A), C4(H4), C5(H5)
;
_olex2_submission_special_instructions 'No special instructions were received'

loop_
_space_group_symop_id
_space_group_symop_operation_xyz
1 'x, y, z'
2 '-x, y+1/2, -z+1/2'
3 '-x, -y, -z'
4 'x, -y-1/2, z-1/2'

loop_
_atom_site_label
_atom_site_type_symbol
_atom_site_fract_x
_atom_site_fract_y
_atom_site_fract_z
_atom_site_U_iso_or_equiv
_atom_site_adp_type
_atom_site_occupancy
_atom_site_calc_flag
_atom_site_refinement_flags_posn
N1 N 0.12574(10) 0.8287(2) 0.45018(10) 0.0552(4) Uani 1 d .
O2 O -0.00722(10) 1.1581(2) 0.37787(9) 0.0787(4) Uani 1 d .
O3 O 0.26228(11) 0.7073(2) 0.37208(9) 0.0829(4) Uani 1 d .
C0AA C 0.37276(14) 0.0967(3) 0.68672(13) 0.0699(5) Uani 1 d .
H0AA H 0.4061 -0.0327 0.7383 0.084 Uiso 1 calc R
C2 C 0.27778(16) 0.2451(3) 0.69303(14) 0.0803(5) Uani 1 d .
H2 H 0.2469 0.2165 0.7492 0.096 Uiso 1 calc R
C3 C 0.41808(13) 0.1392(3) 0.60490(13) 0.0682(5) Uani 1 d .
H3 H 0.4835 0.0403 0.6013 0.082 Uiso 1 calc R
C1 C 0.22786(15) 0.4361(3) 0.61678(13) 0.0716(5) Uani 1 d .
H1A H 0.1639 0.5371 0.6221 0.086 Uiso 1 calc R
C1AA C 0.27199(11) 0.4790(2) 0.53241(10) 0.0494(4) Uani 1 d .
C2AA C 0.22191(12) 0.6756(3) 0.44549(11) 0.0540(4) Uani 1 d .
C4 C 0.07152(14) 1.0094(3) 0.37343(12) 0.0627(4) Uani 1 d .
H4 H 0.0965 1.0202 0.3129 0.075 Uiso 1 calc R
C5 C 0.36784(12) 0.3277(3) 0.52711(12) 0.0597(4) Uani 1 d .
H5 H 0.3987 0.3532 0.4707 0.072 Uiso 1 calc R
H1 H 0.0986(13) 0.813(3) 0.5042(13) 0.064(4) Uiso 1 d .

loop_
_atom_site_aniso_label
_atom_site_aniso_U_11
_atom_site_aniso_U_22
_atom_site_aniso_U_33
_atom_site_aniso_U_23
_atom_site_aniso_U_13
_atom_site_aniso_U_12
N1 0.0588(7) 0.0599(8) 0.0534(7) 0.0076(6) 0.0276(6) 0.0061(6)
O2 0.0730(7) 0.0910(9) 0.0803(8) 0.0258(6) 0.0368(6) 0.0268(6)
O3 0.1090(9) 0.0884(9) 0.0730(7) 0.0112(6) 0.0591(7) 0.0243(7)
C0AA 0.0731(11) 0.0625(10) 0.0671(10) 0.0035(8) 0.0150(8) 0.0108(8)
C2 0.0966(12) 0.0815(12) 0.0759(11) 0.0220(9) 0.0461(10) 0.0259(11)
C3 0.0554(9) 0.0704(11) 0.0758(11) -0.0097(9) 0.0186(8) 0.0121(7)
C1 0.0830(11) 0.0708(11) 0.0756(11) 0.0168(9) 0.0460(9) 0.0264(9)
C1AA 0.0527(8) 0.0469(8) 0.0504(8) -0.0073(6) 0.0200(6) -0.0026(6)
C2AA 0.0609(9) 0.0533(9) 0.0540(8) -0.0068(7) 0.0277(7) -0.0009(7)
C4 0.0659(10) 0.0686(10) 0.0586(9) 0.0092(8) 0.0279(8) 0.0030(8)
C5 0.0552(8) 0.0650(10) 0.0628(9) -0.0089(8) 0.0251(7) 0.0013(7)

loop_
_atom_type_symbol
_atom_type_description
_atom_type_scat_dispersion_real
_atom_type_scat_dispersion_imag
_atom_type_scat_source
C C 0.0033 0.0016 'International Tables Vol C Tables 4.2.6.8 and 6.1.1.4'
H H 0.0000 0.0000 'International Tables Vol C Tables 4.2.6.8 and 6.1.1.4'
N N 0.0061 0.0033 'International Tables Vol C Tables 4.2.6.8 and 6.1.1.4'
O O 0.0106 0.0060 'International Tables Vol C Tables 4.2.6.8 and 6.1.1.4'

loop_
_geom_angle_atom_site_label_1
_geom_angle_atom_site_label_2
_geom_angle_atom_site_label_3
_geom_angle
C2AA N1 H1 120.5(10)
C4 N1 C2AA 122.49(13)
C4 N1 H1 117.0(10)
C2 C0AA H0AA 120.1
C3 C0AA H0AA 120.1
C3 C0AA C2 119.77(15)
C0AA C2 H2 119.8
C0AA C2 C1 120.33(15)
C1 C2 H2 119.8
C0AA C3 H3 119.8
C0AA C3 C5 120.48(14)
C5 C3 H3 119.8
C2 C1 H1A 119.8
C2 C1 C1AA 120.48(14)
C1AA C1 H1A 119.8
C1 C1AA C2AA 124.08(13)
C1 C1AA C5 118.52(14)
C5 C1AA C2AA 117.39(12)
N1 C2AA C1AA 117.82(12)
O3 C2AA N1 119.73(14)
O3 C2AA C1AA 122.45(13)
N1 C4 H4 117.7
O2 C4 N1 124.66(14)
O2 C4 H4 117.7
C3 C5 C1AA 120.40(14)
C3 C5 H5 119.8
C1AA C5 H5 119.8

loop_
_geom_bond_atom_site_label_1
_geom_bond_atom_site_label_2
_geom_bond_distance
N1 C2AA 1.3871(17)
N1 C4 1.3514(19)
N1 H1 0.868(16)
O2 C4 1.2106(17)
O3 C2AA 1.2115(16)
C0AA H0AA 0.9300
C0AA C2 1.369(2)
C0AA C3 1.358(2)
C2 H2 0.9300
C2 C1 1.375(2)
C3 H3 0.9300
C3 C5 1.378(2)
C1 H1A 0.9300
C1 C1AA 1.3801(19)
C1AA C2AA 1.4794(19)
C1AA C5 1.3814(18)
C4 H4 0.9300
C5 H5 0.9300

loop_
_geom_torsion_atom_site_label_1
_geom_torsion_atom_site_label_2
_geom_torsion_atom_site_label_3
_geom_torsion_atom_site_label_4
_geom_torsion
C0AA C2 C1 C1AA 0.6(3)
C0AA C3 C5 C1AA 1.1(2)
C2 C0AA C3 C5 -1.1(2)
C2 C1 C1AA C2AA 178.49(15)
C2 C1 C1AA C5 -0.6(2)
C3 C0AA C2 C1 0.2(3)
C1 C1AA C2AA N1 0.9(2)
C1 C1AA C2AA O3 -179.51(15)
C1 C1AA C5 C3 -0.2(2)
C2AA N1 C4 O2 -175.08(14)
C2AA C1AA C5 C3 -179.41(11)
C4 N1 C2AA O3 2.1(2)
C4 N1 C2AA C1AA -178.34(12)
C5 C1AA C2AA N1 -179.92(12)
C5 C1AA C2AA O3 -0.4(2)
